data_2002753
loop_
_publ_author_name
'Mueller-Buschbaum, Hk'
'Muenchau, S'

_publ_section_title
;
Zur Kentnis eines Alkali-Erdalkalimetall-Cadmium-Oxovanadats: K Ba Cd2
(V O4) (V2 O7)
;
_journal_name_full
;
Zeitschrift fuer Anorganische und Allgemeine Chemie
;
_journal_page_first 622
_journal_page_last 626
_journal_paper_doi 10.1002/zaac.19966220408
_journal_volume 622
_journal_year 1996
_chemical_formula_structural 'Ba Cd2 K (V O4) (V2 O7)'
_chemical_formula_sum 'Ba Cd2 K O11 V3'
_chemical_name_systematic
;
Barium dicadmium potassium vanadate divanadate
;
_space_group_IT_number 14
_symmetry_cell_setting monoclinic
_symmetry_Int_Tables_number 14
_symmetry_space_group_name_Hall '-P 2yn'
_symmetry_space_group_name_H-M 'P 1 21/n 1'
_cell_angle_alpha 90
_cell_angle_beta 94.77(2)
_cell_angle_gamma 90
_cell_formula_units_Z 4
_cell_length_a 10.359(3)
_cell_length_b 6.986(2)
_cell_length_c 15.331(3)
_cell_volume 1105.6
_refine_ls_R_factor_all 0.1072
_cod_database_code 2002753

loop_
_symmetry_equiv_pos_as_xyz
x,y,z
1/2+x,1/2-y,1/2+z
-x,-y,-z
1/2-x,1/2+y,1/2-z

loop_
_atom_site_aniso_label
_atom_site_aniso_U_11
_atom_site_aniso_U_12
_atom_site_aniso_U_13
_atom_site_aniso_U_22
_atom_site_aniso_U_23
_atom_site_aniso_U_33
Ba1 0.02143(12) 0.00330(11) -0.00007(9) 0.01434(10) -0.00066(9) 0.01323(10)
K1 0.02143(12) 0.00330(11) -0.00007(9) 0.01434(10) -0.00066(9) 0.01323(10)
Ba2 0.0245(3) 0.0064(3) 0.0076(2) 0.0276(3) 0.0018(2) 0.0208(3)
K2 0.0245(3) 0.0064(3) 0.0076(2) 0.0276(3) 0.0018(2) 0.0208(3)
Cd1 0.01641(12) 0.00088(11) 0.00022(9) 0.01527(11) -0.0011(1) 0.01512(11)
Cd2 0.01970(13) 0.00221(11) 0.00247(9) 0.01653(11) 0.00044(10) 0.01254(11)
V1 0.0126(3) 0.0005(2) 0.0005(2) 0.0109(2) 0.0001(2) 0.0135(2)
V2 0.0121(3) 0.0008(2) 0.0017(2) 0.0166(3) -0.0004(2) 0.0122(2)
V3 0.0144(3) -0.0005(2) 0.0014(2) 0.0119(2) 0.0007(2) 0.0115(2)
O1 0.0213(14) 0.0008(12) 0.0047(11) 0.0204(13) -0.0031(10) 0.0157(12)
O2 0.0184(13) 0.0030(12) 0.0009(10) 0.0237(14) 0.0042(10) 0.0112(11)
O3 0.031(2) 0.0014(12) -0.0018(11) 0.0142(12) -0.0008(11) 0.0164(12)
O4 0.0145(12) 0.0011(11) 0.0011(10) 0.0186(12) 0.0038(10) 0.0164(12)
O5 0.0221(15) 0.0010(12) -0.0039(12) 0.0167(13) -0.0027(11) 0.0259(14)
O6 0.0151(13) -0.0014(11) 0.0030(11) 0.0203(13) -0.0025(11) 0.0221(13)
O7 0.0243(15) -0.0015(12) 0.0097(12) 0.0180(13) 0.0029(12) 0.0283(15)
O8 0.036(2) 0.0155(15) 0.0038(12) 0.031(2) -0.0003(12) 0.0117(12)
O9 0.0183(14) 0.0032(12) -0.0046(12) 0.0195(13) -0.0070(12) 0.032(2)
O10 0.0174(13) -0.0045(12) 0.0064(11) 0.0248(14) -0.0024(12) 0.0218(13)
O11 0.028(2) 0.0008(14) 0.0029(12) 0.033(2) -0.0004(12) 0.0179(14)

loop_
_atom_site_label
_atom_site_type_symbol
_atom_site_symmetry_multiplicity
_atom_site_Wyckoff_symbol
_atom_site_fract_x
_atom_site_fract_y
_atom_site_fract_z
_atom_site_occupancy
_atom_site_attached_hydrogens
_atom_site_calc_flag
Ba1 Ba2+ 4 e 0.81614(3) 0.04266(4) 0.53776(2) 0.8 0 d
K1 K1+ 4 e 0.81614(3) 0.04266(4) 0.53776(2) 0.2 0 d
Ba2 Ba2+ 4 e 0.63070(6) -0.94035(9) 0.15343(4) 0.2 0 d
K2 K1+ 4 e 0.63070(6) -0.94035(9) 0.15343(4) 0.8 0 d
Cd1 Cd2+ 4 e 0.53465(3) 0.32983(4) 0.42295(2) 1. 0 d
Cd2 Cd2+ 4 e 0.21419(3) -0.27313(4) 0.24316(2) 1. 0 d
V1 V5+ 4 e 0.51957(6) -0.15643(9) 0.36281(4) 1. 0 d
V2 V5+ 4 e 0.54531(6) -0.47138(10) 0.22203(4) 1. 0 d
V3 V5+ 4 e 0.29932(6) -0.03858(9) 0.06215(4) 1. 0 d
O1 O2- 4 e 0.3659(3) 0.1211(4) 0.1390(2) 1. 0 d
O2 O2- 4 e 0.1845(3) -0.1925(4) 0.1038(2) 1. 0 d
O3 O2- 4 e 0.4993(3) -0.3415(4) 0.4309(2) 1. 0 d
O4 O2- 4 e 0.2398(3) 0.0944(4) -0.0242(2) 1. 0 d
O5 O2- 4 e 0.5993(3) 0.0173(4) 0.4185(2) 1. 0 d
O6 O2- 4 e 0.3807(3) -0.4728(4) 0.2198(2) 1. 0 d
O7 O2- 4 e 0.4141(3) -0.1786(4) 0.0285(2) 1. 0 d
O8 O2- 4 e 0.6014(3) -0.6533(5) 0.2848(2) 1. 0 d
O9 O2- 4 e 0.3722(3) -0.0786(4) 0.3226(2) 1. 0 d
O10 O2- 4 e 0.6040(3) -0.2468(4) 0.2715(2) 1. 0 d
O11 O2- 4 e 0.5835(3) -0.5066(5) 0.1215(2) 1. 0 d

loop_
_atom_type_symbol
_atom_type_oxidation_number
Ba2+ 2.000
K1+ 1.000
Cd2+ 2.000
V5+ 5.000
O2- -2.000
